data_2009752
loop_
_publ_author_name
'Ferguson, George'
'Glidewell, Christopher'
'Zakaria, Choudhury M.'

_publ_section_title
;
 2,2,2-Triphenylethanol: a hydrogen-bonded tetramer based upon a
 centrosymmetric <i>R</i>~4~^4^(8) motif
;
_journal_issue 6
_journal_name_full 'Acta Crystallographica Section C'
_journal_page_first 928
_journal_page_last 931
_journal_paper_doi 10.1107/S0108270194002179
_journal_volume 50
_journal_year 1994
_chemical_formula_moiety 'C20 H18 O '
_chemical_formula_structural Ph~3~-C-CH~2~-OH
_chemical_formula_sum 'C20 H18 O'
_chemical_formula_weight 274.36
_chemical_name_common 2,2,2-Triphenylethanol
_chemical_name_systematic
;
2,2,2-Triphenylethanol
;
_space_group_IT_number 14
_symmetry_cell_setting monoclinic
_symmetry_space_group_name_Hall '-P 2ybc'
_symmetry_space_group_name_H-M 'P 1 21/c 1'
_cell_angle_alpha 90.0
_cell_angle_beta 95.835(6)
_cell_angle_gamma 90.0
_cell_formula_units_Z 8
_cell_length_a 9.2287(9)
_cell_length_b 14.1910(12)
_cell_length_c 23.2013(15)
_cell_measurement_reflns_used 25
_cell_measurement_temperature 293
_cell_measurement_theta_max 20.00
_cell_measurement_theta_min 9.50
_cell_volume 3022.8(4)
_computing_cell_refinement 'Enraf-Nonius CELDIM'
_computing_data_collection 'Enraf-Nonius CAD-4'
_computing_data_reduction 'NRCVAX DATRD2'
_computing_molecular_graphics 'NRCVAX and PLUTON'
_computing_publication_material 'NRCVAX TABLES and WordPerfect-6.0'
_computing_structure_refinement 'NRCVAX LSTSQ'
_computing_structure_solution 'NRCVAX SOLVER'
_diffrn_ambient_temperature 293
_diffrn_measurement_device 'Nonius CAD-4    '
_diffrn_measurement_method '\q/2\q scan b/P/b '
_diffrn_radiation_monochromator graphite
_diffrn_radiation_source 'xray tube'
_diffrn_radiation_type MoK\a
_diffrn_radiation_wavelength 0.71067
_diffrn_reflns_av_R_equivalents 0.011
_diffrn_reflns_limit_h_max 11
_diffrn_reflns_limit_h_min -11
_diffrn_reflns_limit_k_max 18
_diffrn_reflns_limit_k_min 0
_diffrn_reflns_limit_l_max 29
_diffrn_reflns_limit_l_min 0
_diffrn_reflns_number 6979
_diffrn_reflns_theta_max 26.92
_diffrn_reflns_theta_min 2.00
_diffrn_standards_decay_% 1.0
_diffrn_standards_interval_time 60
_diffrn_standards_number 3
_exptl_absorpt_coefficient_mu 0.07
_exptl_absorpt_correction_T_max 1.0000
_exptl_absorpt_correction_T_min 1.0000
_exptl_absorpt_correction_type none
_exptl_crystal_colour colourless
_exptl_crystal_density_diffrn 1.206
_exptl_crystal_description 'multifaceted gem-like blocks'
_exptl_crystal_F_000 1168
_exptl_crystal_size_max 0.77
_exptl_crystal_size_mid 0.50
_exptl_crystal_size_min 0.44
_refine_diff_density_max 0.22
_refine_diff_density_min -0.16
_refine_ls_extinction_coef 67E2(16)
_refine_ls_extinction_method 'Larson (1970)'
_refine_ls_goodness_of_fit_obs 1.51
_refine_ls_hydrogen_treatment 'Hydroxyl H refined, C-H riding 0.95\%A'
_refine_ls_matrix_type full
_refine_ls_number_parameters 388
_refine_ls_number_reflns 4233
_refine_ls_R_factor_all 0.041
_refine_ls_R_factor_obs 0.041
_refine_ls_shift/esd_max 0.006
_refine_ls_structure_factor_coef F
_refine_ls_weighting_details 'w = 1/[\s^2^(F)+0.0010F^2^]'
_refine_ls_weighting_scheme calc
_refine_ls_wR_factor_all 0.061
_refine_ls_wR_factor_obs 0.061
_reflns_number_observed 4233
_reflns_number_total 6583
_reflns_observed_criterion Inet>3.0\s(Inet)
_cod_data_source_file ab1164.cif
_cod_data_source_block 9405cg
_cod_depositor_comments
;
The following automatic conversions were performed:
'_symmetry_cell_setting' value 'Monoclinic' changed to 'monoclinic'
according to '/home/saulius/struct/CIF-dictionaries/cif_core.dic'
dictionary named 'cif_core.dic' version 2.4.1 from 2010-06-29.

Automatic conversion script
Id: cif_fix_enum 1527 2010-12-29 10:47:43Z saulius 

The following automatic conversions were performed:

'_symmetry_cell_setting' value 'Monoclinic' changed to 'monoclinic'
according to /home/saulius/struct/CIF-dictionaries/cif_core.dic
dictionary named 'cif_core.dic' version 2.4.1 from 2010-06-29.

Automatic conversion script
Id: cif_fix_values 1715 2011-07-08 13:25:40Z adriana 

The following automatic conversions were performed:

'_refine_ls_weighting_scheme' value 'w = 1/[\s^2^(F)+0.0010F^2^]' was
changed to 'calc'. New tag '_refine_ls_weighting_details' was
created. The value of the new tag was set to 'w =
1/[\s^2^(F)+0.0010F^2^]'.

Automatic conversion script
Id: cif_fix_values 3143 2015-03-26 13:38:13Z robertas 
;
_cod_original_sg_symbol_H-M 'P 21/c'
_cod_original_formula_sum 'C20 H18 O '
_cod_database_code 2009752

loop_
_symmetry_equiv_pos_as_xyz
x,y,z
-x,-y,-z
-x,1/2+y,1/2-z
x,1/2-y,1/2+z

loop_
_atom_site_aniso_label
_atom_site_aniso_U_11
_atom_site_aniso_U_22
_atom_site_aniso_U_33
_atom_site_aniso_U_12
_atom_site_aniso_U_13
_atom_site_aniso_U_23
_atom_site_aniso_type_symbol
OA 0.0617(8) 0.0441(7) 0.0527(8) 0.0201(12) -0.0480(13) -0.0168(11) O
C1A 0.0448(9) 0.0398(9) 0.0457(10) 0.0148(15) -0.0218(15) -0.0073(15) C
C2A 0.0314(8) 0.0348(8) 0.0377(8) 0.0051(13) -0.0060(13) -0.0011(13) C
C11A 0.0279(8) 0.0369(8) 0.0413(9) 0.0078(13) -0.0027(13) -0.0032(13) C
C12A 0.0472(10) 0.0449(9) 0.0475(10) -0.0033(16) 0.0183(16) -0.0054(15) C
C13A 0.0634(13) 0.0637(13) 0.0453(10) 0.007(2) 0.0244(19) -0.0179(18) C
C14A 0.0577(12) 0.0494(11) 0.0547(11) 0.0146(18) -0.0042(18) -0.0356(18) C
C15A 0.0540(11) 0.0386(9) 0.0633(12) -0.0058(16) -0.0140(18) -0.0121(17) C
C16A 0.0497(10) 0.0417(10) 0.0466(10) -0.0080(16) -0.0058(16) 0.0018(15) C
C21A 0.0376(8) 0.0334(8) 0.0379(8) 0.0022(13) 0.0062(13) 0.0036(13) C
C22A 0.0369(9) 0.0659(12) 0.0425(10) 0.0173(17) 0.0064(15) 0.0151(17) C
C23A 0.0382(10) 0.0665(13) 0.0607(12) 0.0148(17) 0.0107(17) 0.0169(19) C
C24A 0.0434(11) 0.0670(13) 0.0693(13) -0.0007(18) 0.0420(19) -0.001(2) C
C25A 0.0620(14) 0.111(2) 0.0481(11) -0.020(3) 0.037(2) -0.028(2) C
C26A 0.0471(11) 0.0822(14) 0.0421(10) -0.011(2) 0.0101(17) -0.0122(19) C
C31A 0.0327(8) 0.0370(9) 0.0389(8) -0.0005(13) -0.0073(13) -0.0063(13) C
C32A 0.0438(10) 0.0420(9) 0.0442(9) 0.0104(15) 0.0097(15) 0.0057(15) C
C33A 0.0693(14) 0.0374(10) 0.0561(11) 0.0065(17) 0.005(2) 0.0126(16) C
C34A 0.0692(14) 0.0498(12) 0.0714(14) -0.044(2) 0.006(2) 0.0108(19) C
C35A 0.0448(12) 0.0652(14) 0.125(2) -0.031(2) 0.028(3) 0.007(3) C
C36A 0.0340(10) 0.0467(11) 0.1100(17) -0.0045(16) 0.011(2) 0.006(2) C
OB 0.0683(9) 0.0365(7) 0.0469(7) 0.0061(12) -0.0262(12) -0.0053(11) O
C1B 0.0522(11) 0.0425(10) 0.0439(9) 0.0036(16) -0.0217(16) -0.0034(15) C
C2B 0.0424(9) 0.0367(8) 0.0360(8) 0.0035(14) -0.0066(14) 0.0000(13) C
C11B 0.0493(10) 0.0381(9) 0.0350(8) 0.0139(15) -0.0029(14) -0.0012(13) C
C12B 0.0540(11) 0.0534(11) 0.0442(10) 0.0147(17) 0.0094(17) 0.0109(16) C
C13B 0.0802(15) 0.0623(13) 0.0493(11) 0.015(2) 0.026(2) 0.0287(19) C
C14B 0.0901(17) 0.0617(13) 0.0461(11) 0.043(2) -0.011(2) 0.0234(19) C
C15B 0.0668(14) 0.0655(13) 0.0619(13) 0.032(2) -0.030(2) 0.011(2) C
C16B 0.0520(11) 0.0565(11) 0.0557(11) 0.0124(18) -0.0106(17) 0.0138(18) C
C21B 0.0360(9) 0.0415(9) 0.0400(9) -0.0048(14) -0.0021(14) -0.0048(14) C
C22B 0.0695(13) 0.0433(10) 0.0563(11) -0.0009(18) 0.033(2) -0.0051(17) C
C23B 0.0768(15) 0.0537(12) 0.0755(14) 0.007(2) 0.046(2) -0.030(2) C
C24B 0.0718(14) 0.0790(15) 0.0583(12) -0.008(2) 0.049(2) -0.028(2) C
C25B 0.0851(16) 0.0684(14) 0.0544(12) 0.001(2) 0.045(2) 0.012(2) C
C26B 0.0644(12) 0.0492(10) 0.0505(11) 0.0110(18) 0.0193(18) 0.0113(17) C
C31B 0.0439(9) 0.0373(8) 0.0355(8) 0.0062(14) -0.0005(14) 0.0110(13) C
C32B 0.0449(10) 0.0457(10) 0.0495(10) 0.0050(16) -0.0041(16) -0.0068(16) C
C33B 0.0499(11) 0.0567(12) 0.0616(12) -0.0138(18) -0.0153(18) 0.0038(19) C
C34B 0.0416(11) 0.0742(14) 0.0680(13) 0.004(2) 0.0081(19) 0.031(2) C
C35B 0.0563(12) 0.0732(14) 0.0572(12) 0.035(2) 0.0270(19) 0.009(2) C
C36B 0.0551(11) 0.0577(11) 0.0424(10) 0.0153(18) 0.0073(16) -0.0064(16) C

loop_
_atom_site_label
_atom_site_fract_x
_atom_site_fract_y
_atom_site_fract_z
_atom_site_U_iso_or_equiv
_atom_site_thermal_displace_type
_atom_site_calc_flag
_atom_site_refinement_flags
_atom_site_type_symbol
OA 0.38890(15) 0.44755(9) 0.42700(6) 0.0549(7) Uani ? . O
C1A 0.33626(19) 0.38452(12) 0.38177(7) 0.0445(8) Uani ? . C
C2A 0.22859(16) 0.43273(10) 0.33530(7) 0.0351(8) Uani ? . C
C11A 0.21135(16) 0.36270(11) 0.28392(7) 0.0357(8) Uani ? . C
C12A 0.24082(19) 0.38482(12) 0.22824(8) 0.0462(9) Uani ? . C
C13A 0.2159(2) 0.31970(15) 0.18360(8) 0.0570(11) Uani ? . C
C14A 0.1612(2) 0.23252(13) 0.19350(8) 0.0545(10) Uani ? . C
C15A 0.1321(2) 0.20919(12) 0.24867(9) 0.0529(10) Uani ? . C
C16A 0.1564(2) 0.27297(12) 0.29333(7) 0.0465(9) Uani ? . C
C21A 0.07702(17) 0.44675(11) 0.35576(7) 0.0363(8) Uani ? . C
C22A -0.04469(18) 0.45282(14) 0.31530(7) 0.0485(10) Uani ? . C
C23A -0.1823(2) 0.46804(14) 0.33143(9) 0.0551(11) Uani ? . C
C24A -0.2030(2) 0.47623(15) 0.38884(9) 0.0588(12) Uani ? . C
C25A -0.0861(3) 0.46774(18) 0.42930(9) 0.0727(14) Uani ? . C
C26A 0.0533(2) 0.45372(15) 0.41320(8) 0.0571(12) Uani ? . C
C31A 0.29134(17) 0.52758(11) 0.31714(7) 0.0367(8) Uani ? . C
C32A 0.20986(18) 0.60904(12) 0.31045(7) 0.0433(9) Uani ? . C
C33A 0.2675(2) 0.69199(12) 0.29153(8) 0.0546(11) Uani ? . C
C34A 0.4100(3) 0.69587(14) 0.27981(9) 0.0638(12) Uani ? . C
C35A 0.4926(2) 0.61576(16) 0.28647(12) 0.0781(16) Uani ? . C
C36A 0.4347(2) 0.53335(14) 0.30504(11) 0.0637(13) Uani ? . C
OB 0.38599(15) 0.61433(9) 0.49024(5) 0.0519(7) Uani ? . O
C1B 0.3321(2) 0.69107(12) 0.45434(8) 0.0473(9) Uani ? . C
C2B 0.38926(18) 0.78820(11) 0.47669(7) 0.0389(8) Uani ? . C
C11B 0.35028(19) 0.85603(11) 0.42511(7) 0.0412(8) Uani ? . C
C12B 0.4532(2) 0.90868(13) 0.40037(8) 0.0506(9) Uani ? . C
C13B 0.4134(3) 0.96870(15) 0.35439(9) 0.0635(12) Uani ? . C
C14B 0.2702(3) 0.97632(15) 0.33228(9) 0.0668(13) Uani ? . C
C15B 0.1660(2) 0.92453(15) 0.35624(9) 0.0662(12) Uani ? . C
C16B 0.2053(2) 0.86526(14) 0.40235(8) 0.0554(10) Uani ? . C
C21B 0.31294(18) 0.82077(11) 0.52933(7) 0.0395(8) Uani ? . C
C22B 0.2649(2) 0.91266(13) 0.53491(8) 0.0557(11) Uani ? . C
C23B 0.1988(3) 0.94126(15) 0.58307(10) 0.0676(12) Uani ? . C
C24B 0.1790(3) 0.87906(17) 0.62653(9) 0.0684(13) Uani ? . C
C25B 0.2257(3) 0.78846(16) 0.62202(9) 0.0683(13) Uani ? . C
C26B 0.2918(2) 0.75958(13) 0.57427(8) 0.0544(10) Uani ? . C
C31B 0.55585(18) 0.78538(11) 0.49174(7) 0.0392(8) Uani ? . C
C32B 0.62489(19) 0.84347(12) 0.53423(8) 0.0472(9) Uani ? . C
C33B 0.7757(2) 0.84599(14) 0.54476(9) 0.0570(11) Uani ? . C
C34B 0.8605(2) 0.78927(16) 0.51409(9) 0.0614(12) Uani ? . C
C35B 0.7942(2) 0.73037(16) 0.47227(9) 0.0617(12) Uani ? . C
C36B 0.6444(2) 0.72854(14) 0.46087(8) 0.0518(10) Uani ? . C
HOA 0.457(3) 0.4118(17) 0.4534(10) 0.092(8) Uiso ? . H
HOB 0.388(3) 0.5648(18) 0.4678(10) 0.091(8) Uiso ? . H
H1Aa 0.417 0.361 0.364 0.0534 Uiso ? . H
H1Ab 0.288 0.333 0.398 0.0534 Uiso ? . H
H12A 0.278 0.445 0.220 0.0565 Uiso ? . H
H13A 0.235 0.336 0.145 0.0675 Uiso ? . H
H14A 0.146 0.188 0.163 0.0639 Uiso ? . H
H15A 0.094 0.149 0.256 0.0620 Uiso ? . H
H16A 0.134 0.256 0.331 0.0560 Uiso ? . H
H22A -0.032 0.447 0.275 0.0584 Uiso ? . H
H23A -0.263 0.473 0.303 0.0651 Uiso ? . H
H24A -0.297 0.488 0.401 0.0699 Uiso ? . H
H25A -0.098 0.470 0.469 0.0836 Uiso ? . H
H26A 0.133 0.448 0.442 0.0672 Uiso ? . H
H32A 0.111 0.608 0.319 0.0533 Uiso ? . H
H33A 0.211 0.748 0.287 0.0643 Uiso ? . H
H34A 0.451 0.753 0.267 0.0735 Uiso ? . H
H35A 0.591 0.617 0.278 0.0884 Uiso ? . H
H36A 0.494 0.478 0.309 0.0736 Uiso ? . H
H1Ba 0.355 0.681 0.416 0.0562 Uiso ? . H
H1Bb 0.229 0.693 0.455 0.0562 Uiso ? . H
H12B 0.552 0.904 0.416 0.0605 Uiso ? . H
H13B 0.486 1.004 0.337 0.0739 Uiso ? . H
H14B 0.245 1.017 0.300 0.0759 Uiso ? . H
H15B 0.067 0.931 0.341 0.0748 Uiso ? . H
H16B 0.134 0.830 0.420 0.0647 Uiso ? . H
H22B 0.278 0.957 0.505 0.0664 Uiso ? . H
H23B 0.167 1.005 0.586 0.0787 Uiso ? . H
H24B 0.132 0.898 0.659 0.0797 Uiso ? . H
H25B 0.215 0.745 0.652 0.0793 Uiso ? . H
H26B 0.321 0.696 0.572 0.0647 Uiso ? . H
H32B 0.568 0.882 0.557 0.0567 Uiso ? . H
H33B 0.820 0.887 0.574 0.0660 Uiso ? . H
H34B 0.964 0.792 0.521 0.0713 Uiso ? . H
H35B 0.851 0.689 0.452 0.0722 Uiso ? . H
H36B 0.600 0.688 0.432 0.0617 Uiso ? . H

loop_
_atom_type_symbol
_atom_type_scat_dispersion_real
_atom_type_scat_dispersion_imag
_atom_type_scat_source
C 0.002 0.002 'International Tables Vol. IV Table 2.2B'
H 0.000 0.000 'International Tables Vol. IV Table 2.2B'
O 0.008 0.006 'International Tables Vol. IV Table 2.2B'

loop_
_geom_angle_atom_site_label_1
_geom_angle_atom_site_label_2
_geom_angle_atom_site_label_3
_geom_angle_site_symmetry_3
_geom_angle
_geom_angle_publ_flag
OB OA OB 2_666 87.24(5) yes
OA OB OA 2_666 92.76(5) no
C1A OA HOA . 106.6(14) no
OA C1A C2A . 112.43(13) no
C1A C2A C11A . 105.13(12) no
C1A C2A C21A . 112.47(13) no
C1A C2A C31A . 110.11(12) no
C11A C2A C21A . 107.21(12) no
C11A C2A C31A . 111.24(13) no
C21A C2A C31A . 110.54(12) no
C2A C11A C12A . 123.99(14) no
C2A C11A C16A . 118.41(14) no
C12A C11A C16A . 117.53(15) no
C11A C12A C13A . 120.79(16) no
C12A C13A C14A . 120.88(17) no
C13A C14A C15A . 119.07(16) no
C14A C15A C16A . 120.66(17) no
C11A C16A C15A . 121.05(16) no
C2A C21A C22A . 119.85(14) no
C2A C21A C26A . 123.28(14) no
C22A C21A C26A . 116.87(15) no
C21A C22A C23A . 121.99(16) no
C22A C23A C24A . 120.11(17) no
C23A C24A C25A . 118.91(17) no
C24A C25A C26A . 121.18(18) no
C21A C26A C25A . 120.90(17) no
C2A C31A C32A . 123.17(14) no
C2A C31A C36A . 120.08(14) no
C32A C31A C36A . 116.72(15) no
C31A C32A C33A . 121.79(16) no
C32A C33A C34A . 120.36(17) no
C33A C34A C35A . 118.63(18) no
C34A C35A C36A . 120.81(19) no
C31A C36A C35A . 121.69(18) no
C1B OB HOB . 107.0(16) no
OB C1B C2B . 113.39(13) no
C1B C2B C11B . 104.49(12) no
C1B C2B C21B . 111.42(14) no
C1B C2B C31B . 110.55(13) no
C11B C2B C21B . 109.69(13) no
C11B C2B C31B . 109.80(13) no
C21B C2B C31B . 110.72(12) no
C2B C11B C12B . 122.85(15) no
C2B C11B C16B . 119.31(16) no
C12B C11B C16B . 117.84(16) no
C11B C12B C13B . 120.91(18) no
C12B C13B C14B . 120.4(2) no
C13B C14B C15B . 119.62(18) no
C14B C15B C16B . 120.05(19) no
C11B C16B C15B . 121.16(19) no
C2B C21B C22B . 122.12(15) no
C2B C21B C26B . 121.26(15) no
C22B C21B C26B . 116.60(16) no
C21B C22B C23B . 121.39(18) no
C22B C23B C24B . 120.55(19) no
C23B C24B C25B . 119.06(19) no
C24B C25B C26B . 120.69(19) no
C21B C26B C25B . 121.71(18) no
C2B C31B C32B . 121.33(15) no
C2B C31B C36B . 121.39(15) no
C32B C31B C36B . 117.17(16) no
C31B C32B C33B . 121.29(17) no
C32B C33B C34B . 120.55(18) no
C33B C34B C35B . 119.08(18) no
C34B C35B C36B . 120.74(18) no
C31B C36B C35B . 121.16(17) no

loop_
_geom_bond_atom_site_label_1
_geom_bond_atom_site_label_2
_geom_bond_site_symmetry_1
_geom_bond_site_symmetry_2
_geom_bond_distance
_geom_bond_publ_flag
OA C1A . . 1.426(2) yes
OA HOA . . 0.97(3) yes
C1A C2A . . 1.549(2) yes
C2A C11A . . 1.548(2) yes
C2A C21A . . 1.535(2) yes
C2A C31A . . 1.541(2) yes
C11A C12A . . 1.383(2) yes
C11A C16A . . 1.396(2) yes
C12A C13A . . 1.390(3) yes
C13A C14A . . 1.365(3) yes
C14A C15A . . 1.375(3) yes
C15A C16A . . 1.377(2) yes
C21A C22A . . 1.391(2) yes
C21A C26A . . 1.376(2) yes
C22A C23A . . 1.377(3) yes
C23A C24A . . 1.370(3) yes
C24A C25A . . 1.362(3) yes
C25A C26A . . 1.389(3) yes
C31A C32A . . 1.379(2) yes
C31A C36A . . 1.382(3) yes
C32A C33A . . 1.382(3) yes
C33A C34A . . 1.371(3) yes
C34A C35A . . 1.369(3) yes
C35A C36A . . 1.373(3) yes
OB C1B . . 1.429(2) yes
OB HOB . . 0.88(3) yes
C1B C2B . . 1.547(2) yes
C2B C11B . . 1.549(2) yes
C2B C21B . . 1.542(2) yes
C2B C31B . . 1.542(2) yes
C11B C12B . . 1.379(3) yes
C11B C16B . . 1.394(2) yes
C12B C13B . . 1.385(3) yes
C13B C14B . . 1.373(3) yes
C14B C15B . . 1.372(4) yes
C15B C16B . . 1.380(3) yes
C21B C22B . . 1.388(3) yes
C21B C26B . . 1.386(2) yes
C22B C23B . . 1.387(3) yes
C23B C24B . . 1.366(3) yes
C24B C25B . . 1.363(3) yes
C25B C26B . . 1.380(3) yes
C31B C32B . . 1.389(2) yes
C31B C36B . . 1.396(3) yes
C32B C33B . . 1.389(3) yes
C33B C34B . . 1.371(3) yes
C34B C35B . . 1.376(3) yes
C35B C36B . . 1.381(3) yes

loop_
_geom_contact_atom_site_label_1
_geom_contact_atom_site_label_2
_geom_contact_distance
_geom_contact_site_symmetry_2
_geom_contact_publ_flag
OA OB 2.7863(18) . yes
OA OB 2.8218(17) 2_666 yes
OA HOB 1.91(3) . yes
OB HOA 1.89(3) 2_666 yes

loop_
_geom_torsion_atom_site_label_1
_geom_torsion_atom_site_label_2
_geom_torsion_atom_site_label_3
_geom_torsion_atom_site_label_4
_geom_torsion_site_symmetry_1
_geom_torsion_site_symmetry_3
_geom_torsion_site_symmetry_4
_geom_torsion
_geom_torsion_publ_flag
Hoa OA C1A C2A . . . -178.8(14) no
OA C1A C2A C11A . . . 167.3(2) no
OA C1A C2A C21A . . . -76.30(10) no
OA C1A C2A C31A . . . 47.40(10) no
C1A C2A C11A C12A . . . -122.6(2) no
C1A C2A C11A C16A . . . 60.50(10) no
C21A C2A C11A C12A . . . 117.5(2) no
C21A C2A C11A C16A . . . -59.40(10) no
C31A C2A C11A C12A . . . -3.40(10) no
C31A C2A C11A C16A . . . 179.6(2) no
C1A C2A C21A C22A . . . -154.5(2) no
C1A C2A C21A C26A . . . 25.40(10) no
C11A C2A C21A C22A . . . -39.40(10) no
C11A C2A C21A C26A . . . 140.5(2) no
C31A C2A C21A C22A . . . 82.00(10) no
C31A C2A C21A C26A . . . -98.1(2) no
C1A C2A C31A C32A . . . -135.9(2) no
C1A C2A C31A C36A . . . 46.00(10) no
C11A C2A C31A C32A . . . 108.0(2) no
C11A C2A C31A C36A . . . -70.10(10) no
C21A C2A C31A C32A . . . -11.00(10) no
C21A C2A C31A C36A . . . 170.9(2) no
C2A C11A C12A C13A . . . -176.8(2) no
C16A C11A C12A C13A . . . 0.20(10) no
C2A C11A C16A C15A . . . 176.9(2) no
C12A C11A C16A C15A . . . -0.30(10) no
C11A C12A C13A C14A . . . 0.30(10) no
C12A C13A C14A C15A . . . -0.70(10) no
C13A C14A C15A C16A . . . 0.60(10) no
C14A C15A C16A C11A . . . -0.10(10) no
C2A C21A C22A C23A . . . -178.1(2) no
C26A C21A C22A C23A . . . 2.00(10) no
C2A C21A C26A C25A . . . 179.1(2) no
C22A C21A C26A C25A . . . -1.10(10) no
C21A C22A C23A C24A . . . -1.00(10) no
C22A C23A C24A C25A . . . -0.90(10) no
C23A C24A C25A C26A . . . 1.90(10) no
C24A C25A C26A C21A . . . -0.90(10) no
C2A C31A C32A C33A . . . -177.0(2) no
C36A C31A C32A C33A . . . 1.20(10) no
C2A C31A C36A C35A . . . 177.3(2) no
C32A C31A C36A C35A . . . -0.90(10) no
C31A C32A C33A C34A . . . -1.30(10) no
C32A C33A C34A C35A . . . 0.90(10) no
C33A C34A C35A C36A . . . -0.60(10) no
C34A C35A C36A C31A . . . 0.60(10) no
Hob OB C1B C2B . . . -151.3(16) no
OB C1B C2B C11B . . . 166.4(2) no
OB C1B C2B C21B . . . -75.20(10) no
OB C1B C2B C31B . . . 48.40(10) no
C1B C2B C11B C12B . . . -122.2(2) no
C1B C2B C11B C16B . . . 58.00(10) no
C21B C2B C11B C12B . . . 118.2(2) no
C21B C2B C11B C16B . . . -61.50(10) no
C31B C2B C11B C12B . . . -3.60(10) no
C31B C2B C11B C16B . . . 176.6(2) no
C1B C2B C21B C22B . . . -136.6(2) no
C1B C2B C21B C26B . . . 44.80(10) no
C11B C2B C21B C22B . . . -21.40(10) no
C11B C2B C21B C26B . . . 160.0(2) no
C31B C2B C21B C22B . . . 99.9(2) no
C31B C2B C21B C26B . . . -78.70(10) no
C1B C2B C31B C32B . . . -151.2(2) no
C1B C2B C31B C36B . . . 32.80(10) no
C11B C2B C31B C32B . . . 94.1(2) no
C11B C2B C31B C36B . . . -82.00(10) no
C21B C2B C31B C32B . . . -27.20(10) no
C21B C2B C31B C36B . . . 156.7(2) no
C2B C11B C12B C13B . . . -179.8(2) no
C16B C11B C12B C13B . . . 0.00(10) no
C2B C11B C16B C15B . . . -179.7(2) no
C12B C11B C16B C15B . . . 0.60(10) no
C11B C12B C13B C14B . . . -0.50(10) no
C12B C13B C14B C15B . . . 0.40(10) no
C13B C14B C15B C16B . . . 0.10(10) no
C14B C15B C16B C11B . . . -0.60(10) no
C2B C21B C22B C23B . . . -178.8(2) no
C26B C21B C22B C23B . . . -0.10(10) no
C2B C21B C26B C25B . . . 178.9(2) no
C22B C21B C26B C25B . . . 0.20(10) no
C21B C22B C23B C24B . . . -0.10(10) no
C22B C23B C24B C25B . . . 0.30(10) no
C23B C24B C25B C26B . . . -0.20(10) no
C24B C25B C26B C21B . . . -0.10(10) no
C2B C31B C32B C33B . . . -175.1(2) no
C36B C31B C32B C33B . . . 1.10(10) no
C2B C31B C36B C35B . . . 176.2(2) no
C32B C31B C36B C35B . . . -0.10(10) no
C31B C32B C33B C34B . . . -1.40(10) no
C32B C33B C34B C35B . . . 0.60(10) no
C33B C34B C35B C36B . . . 0.40(10) no
C34B C35B C36B C31B . . . -0.70(10) no
C1B OA OB OA . . 2_666 -154.40(10) no
C1A OA OB OA . 2_666 2_666 -177.30(10) no
OB OA C1A C2A . . . 14.10(10) no
OA OB C1B C2B 2_666 . . -23.40(10) no
